data_2106021
loop_
_publ_author_name
'Karppinen, Markku'

_publ_section_title
;
 Crystal structure, atomic net charges and electric moments in
 pyroelectric LiNaSO~4~ at 296K
;
_journal_coeditor_code GW5036
_journal_issue 3
_journal_name_full 'Acta Crystallographica Section B'
_journal_page_first 334
_journal_page_last 341
_journal_paper_doi 10.1107/S2052520615006836
_journal_volume 71
_journal_year 2015
_chemical_formula_iupac LiNaSO4
_chemical_formula_moiety 'O4 S, Na, Li'
_chemical_formula_sum 'Li Na O4 S'
_chemical_formula_weight 125.993
_chemical_name_systematic 'Lithium Sodium Sulphate'
_space_group_crystal_system trigonal
_space_group_IT_number 159
_space_group_name_Hall 'P 3 -2c'
_space_group_name_H-M_alt 'P 3 1 c'
_symmetry_space_group_name_Hall 'P 3 -2c'
_symmetry_space_group_name_H-M 'P 3 1 c'
_audit_creation_date 2012-09-19
_audit_creation_method
;
;
_cell_angle_alpha 90.00
_cell_angle_beta 90
_cell_angle_gamma 120.00
_cell_formula_units_Z 6
_cell_length_a 7.6281(2)
_cell_length_b 7.6281(2)
_cell_length_c 9.8562(4)
_cell_measurement_reflns_used 37
_cell_measurement_temperature 296
_cell_measurement_theta_max 32.59
_cell_measurement_theta_min 2.95
_cell_volume 496.68(3)
_computing_cell_refinement 'STADI STOE'
_computing_data_collection 'Enfrad-Nonius CAD4'
_computing_data_reduction ABSCAD(Lundgren,1983)
_computing_molecular_graphics
;

;
_computing_publication_material
;

;
_computing_structure_refinement UPALS(Lundgren,1983)
_computing_structure_solution MOLLY(Hansen,Coppens,1978)
_diffrn_ambient_temperature 296
_diffrn_measured_fraction_theta_full 1.00
_diffrn_measurement_device_type 'Enfrad-Nonius CAD4/PDP 8/a'
_diffrn_measurement_method '\f and \w'
_diffrn_radiation_monochromator graphite
_diffrn_radiation_type MoK\a
_diffrn_radiation_wavelength 0.71073
_diffrn_reflns_limit_h_max 13
_diffrn_reflns_limit_h_min -13
_diffrn_reflns_limit_k_max 14
_diffrn_reflns_limit_k_min -14
_diffrn_reflns_limit_l_max 18
_diffrn_reflns_limit_l_min -18
_diffrn_reflns_number 15855
_diffrn_reflns_theta_full 90.00
_diffrn_reflns_theta_max 42.00
_diffrn_reflns_theta_min 2.71
_diffrn_standards_decay_% 16
_diffrn_standards_interval_time 120
_diffrn_standards_number 5
_exptl_absorpt_coefficient_mu 0.942
_exptl_absorpt_correction_T_max 0.847
_exptl_absorpt_correction_T_min 0.847
_exptl_absorpt_correction_type sphere
_exptl_absorpt_process_details 'Radius =0.115 mm'
_exptl_crystal_colour colourless
_exptl_crystal_density_diffrn 2.527
_exptl_crystal_density_method 'not measured'
_exptl_crystal_description sphere
_exptl_crystal_F_000 372
_exptl_crystal_size_rad 0.115
_refine_diff_density_max 0.4
_refine_diff_density_min -0.6
_refine_diff_density_rms 0.05
_refine_ls_extinction_method 'Becker-Coppens(Ref.20),Type 1 Lorenzian anisotropic'
_refine_ls_goodness_of_fit_ref 1.0162
_refine_ls_matrix_type full
_refine_ls_number_parameters 87
_refine_ls_number_reflns 13026
_refine_ls_number_restraints 0
_refine_ls_restrained_S_all 1.052
_refine_ls_R_factor_all 0.0192
_refine_ls_R_factor_gt 0.0192
_refine_ls_shift/su_max 0.001
_refine_ls_shift/su_mean 0.001
_refine_ls_structure_factor_coef Fsqd
_refine_ls_weighting_details 'calc w = 1/[\s^2^(Fo^2^)+(0.0644P)^2^+0.3608P] where P=(Fo^2^+2Fc^2^)/3'
_refine_ls_weighting_scheme calc
_refine_ls_wR_factor_ref 0.0481
_reflns_number_gt 13026
_reflns_number_total 13026
_reflns_threshold_expression I>2\s(I)
_cod_data_source_file gw5036sup1.cf
_cod_data_source_block I
_cod_original_cell_volume 496.676(8)
_cod_database_code 2106021
_publcif_datablock.id {205eb259-3193-4b59-aaf4-1f9022bded47}

_publcif_info_exptl_table_max_cols 4
_publcif_info_exptl_table_use_headnotes n

loop_
_symmetry_equiv_pos_as_xyz
x,y,z
-y,x-y,z
y-x,-x,z
y,x,1/2+z
x-y,-y,1/2+z
-x,y-x,1/2+z

loop_
_atom_site_type_symbol
_atom_site_label
_atom_site_fract_x
_atom_site_fract_y
_atom_site_fract_z
_atom_site_U_iso_or_equiv
_atom_site_adp_type
_atom_site_occupancy
Li Li 0.032352(99) 0.244714(96) 0.258378(69) 0.02210(26) Uani 1
Na Na 0.023595(23) 0.545654(24) 0.486529(19) 0.02234(7) Uani 1
S S1 0 0 0 0.01304(4) Uani 1
O O1 0 0 0.152400(39) 0.01458(10) Uani 1
O O4 0.209934(30) 0.108907(34) -0.049591(28) 0.01784(9) Uani 1
S S2 0.333333 0.666667 0.194782(19) 0.01304(4) Uani 1
O O2 0.333333 0.666667 0.343620(48) 0.02316(14) Uani 1
O O5 0.226127(42) 0.457422(36) 0.142966(31) 0.02263 Uani 1
S S3 0.666667 0.333333 0.261023(19) 0.01356(4) Uani 1
O O3 0.666667 0.333333 0.112664(50) 0.02517(15) Uani 1
O O6 0.475046(45) 0.168414(54) 0.312901(38) 0.025573(13) Uani 1

loop_
_atom_site_aniso_label
_atom_site_aniso_U_11
_atom_site_aniso_U_22
_atom_site_aniso_U_33
_atom_site_aniso_U_23
_atom_site_aniso_U_13
_atom_site_aniso_U_12
Li 0.02197(25) 0.01598(26) 0.01569(26) 0.01125(22) 0.00267(22) 0.00205(21)
Na 0.01608(6) 0.02144(7) 0.01699(7) 0.00553(5) 0.00152(6) -0.00254(6)
S1 0.01142(2) 0.01142(2) 0.00865(5) 0.00571(1) 0 0
O1 0.01329(8) 0.01329(8) 0.00830(15) 0.00665(4) 0 0
O4 0.01301(9) 0.01602(9) 0.01481(9) 0.00565(7) 0.00440(7) 0.00001(7)
S2 0.01127(2) 0.01127(2) 0.00907(5) 0.00563(1) 0 0
O2 0.02269(13) 0.02269(13) 0.00896(16) 0.01134(6) 0 0
O5 0.02479(12) 0.01216(9) 0.01863(10) 0.00578(8) 0.00204(8) -0.00361(7)
S3 0.01156(2) 0.01156(2) 0.00986(5) 0.00578(1) 0 0
O3 0.02528(13) 0.02528(13) 0.00810(18) 0.01264(7) 0 0
O6 0.01739(12) 0.02893(16) 0.02375(14) -0.00282(10) 0.00217(9) 0.00730(11)

loop_
_atom_type_symbol
_atom_type_description
_atom_type_scat_dispersion_real
_atom_type_scat_dispersion_imag
_atom_type_scat_source
Na Na 0.036 0.025 'International Tables(1974)Vol.IV.Tables 2.2A and 2.3.1'
Li Li 0.000 0.000 'International Tables(1974)Vol.IV.Tables 2.2A and 2.3.1'
S S 0.125 0.124 'International Tables(1974)Vol.IV.Tables 2.2A and 2.3.1'
O O 0.011 0.006 'International Tables(1974)Vol.IV.Tables 2.2A and 2.3.1'

loop_
_geom_angle_atom_site_label_1
_geom_angle_atom_site_label_2
_geom_angle_atom_site_label_3
_geom_angle_site_symmetry_1
_geom_angle_site_symmetry_3
_geom_angle
_geom_angle_publ_flag
O1 S1 O4 . . 109.41(1) yes
O4 S1 O4 . 2_555 109.53(1) yes
O2 S2 O5 . . 110.28(1) yes
O5 S2 O5 . 2_665 108.65(1) yes
O3 S3 O6 . . 110.45(2) yes
O6 S3 O6 . 2_655 108.48(2) yes
O1 Li O4 . 4_555 105.52(3) yes
O1 Li O5 . . 99.14(3) yes
O1 Li O6 . 2_555 129.05(4) yes
O4 Li O5 4_555 . 120.60(3) yes
O4 Li O6 4_555 2_555 95.11(3) yes
O5 Li O6 . 2_555 109.47(3) yes
O2 Na O3 . 4_555 65.41(1) yes
O2 Na O4 . 4_555 71.07(1) yes
O2 Na O4 . 5_565 81.02(1) yes
O2 Na O5 . 6_555 140.60(1) yes
O2 Na O5 . 5_565 161.69(1) yes
O2 Na O6 . 2_555 89.07(1) yes
O2 Na O6 . 3_565 108.29(1) yes
O3 Na O4 4_555 4_555 78.22(1) yes
O3 Na O4 4_555 5_565 90.00(1) yes
O3 Na O5 4_555 6_555 99.68(1) yes
O3 Na O5 4_555 5_565 107.33(1) yes
O3 Na O6 4_555 2_555 140.41(1) yes
O3 Na O6 4_555 3_565 163.14(1) yes
O4 Na O4 4_555 5_565 152.09(1) yes
O4 Na O5 4_555 6_555 70.18(1) yes
O4 Na O5 4_555 5_565 125.34(1) yes
O4 Na O6 4_555 2_555 64.58(1) yes
O4 Na O6 4_555 3_565 115.46(1) yes
O4 Na O5 5_565 6_555 137.35(1) yes
O4 Na O5 5_565 5_565 82.23(1) yes
O4 Na O6 5_565 2_555 116.57(1) yes
O4 Na O6 5_565 3_565 73.34(1) yes
O5 Na O5 6_555 5_565 55.19(1) yes
O5 Na O6 6_555 2_555 80.75(1) yes
O5 Na O6 6_555 3_565 94.53(1) yes
O5 Na O6 5_565 2_555 105.06(1) yes
O5 Na O6 5_565 3_565 73.62(1) yes
O6 Na O6 2_555 3_565 51.00(1) yes

loop_
_geom_bond_atom_site_label_1
_geom_bond_atom_site_label_2
_geom_bond_distance
_geom_bond_site_symmetry_2
_geom_bond_publ_flag
S1 O1 1.5021(4) . yes
S1 O4 1.4708(2) . yes
S2 O2 1.4670(5) . yes
S2 O5 1.4738(3) . yes
S3 O3 1.4623(5) . yes
S3 O6 1.4635(3) . yes
Li O1 2.0435(7) . yes
Li O4 2.0368(7) 4_555 yes
Li O5 1.9270(7) . yes
Li O6 1.8922(7) 2_555 yes
Na O2 2.4975(3) . yes
Na O3 2.4081(3) 4_555 yes
Na O4 2.9623(3) 4_555 yes
Na O4 2.4213(3) 5_565 yes
Na O5 2.6811(3) 6_555 yes
Na O5 2.4724(3) 5_565 yes
Na O6 2.9835(4) 3_565 yes
Na O6 2.3933(4) 2_555 yes

loop_
_publcif_info_tables.block_id
_publcif_info_tables.reference_item
{4f4cb303-f55f-40c0-bd22-f581381131e2} '_publcif_info_datablock.publ_exptl'
{205eb259-3193-4b59-aaf4-1f9022bded47} '_geom_extra_table_headA'
{205eb259-3193-4b59-aaf4-1f9022bded47} '_geom_extra_table_headB'
{205eb259-3193-4b59-aaf4-1f9022bded47} '_geom_bond_atom_site_label_1'

loop_
_publcif_info_cif.paper_type
CB

loop_
_publcif_info_datablock.id
_publcif_info_datablock.publ_exptl
_publcif_info_datablock.structure
{4f4cb303-f55f-40c0-bd22-f581381131e2} ? ?
{205eb259-3193-4b59-aaf4-1f9022bded47} n y

_cod_database_fobs_code 2106021
